data_7028031
loop_
_publ_author_name
'Refosco, Fiorenzo'
'Bolzati, Cristina'
'Tisato, Francesco'
'Bandoli, Giuliano'

_publ_section_title
;
 Syntheses and structural characterizations of phenylimidorhenium(V)
 complexes containing bi- or tetra-dentate phosphinoamido ligands
;
_journal_issue 6
_journal_name_full 'Journal of the Chemical Society, Dalton Transactions'
_journal_page_first 923
_journal_paper_doi 10.1039/a707330e
_journal_year 1998
_chemical_formula_sum 'C47 H45 N3 O1.5 P2 Re'
_chemical_formula_weight 924.00
_chemical_name_systematic
; 
 ? 
;
_space_group_IT_number 2
_symmetry_cell_setting triclinic
_symmetry_space_group_name_Hall '-P 1'
_symmetry_space_group_name_H-M 'P -1'
_atom_sites_solution_hydrogens geom
_atom_sites_solution_primary direct
_atom_sites_solution_secondary difmap
_audit_creation_method SHELXL
_cell_angle_alpha 88.64(3)
_cell_angle_beta 80.65(3)
_cell_angle_gamma 79.48(3)
_cell_formula_units_Z 4
_cell_length_a 11.307(4)
_cell_length_b 13.333(6)
_cell_length_c 27.743(11)
_cell_measurement_reflns_used 50
_cell_measurement_temperature 293(2)
_cell_measurement_theta_max 15
_cell_measurement_theta_min 10
_cell_volume 4057(3)
_computing_cell_refinement 'P3 diffractometer software'
_computing_data_collection 'P3 diffractometer software'
_computing_data_reduction 'P3 diffractometer software'
_computing_molecular_graphics 'SHELXTL/PC (Sheldrick, 1990)'
_computing_publication_material 'SHELXL93 (Sheldrick, 1993)'
_computing_structure_refinement 'SHELXL93 (Sheldrick, 1993)'
_computing_structure_solution 'SHELXTL/PC (Sheldrick, 1990)'
_diffrn_ambient_temperature 293(2)
_diffrn_measurement_device 'Siemens-Nicolet R3m/V'
_diffrn_measurement_method 'omega scans'
_diffrn_radiation_monochromator graphite
_diffrn_radiation_source 'fine-focus sealed tube'
_diffrn_radiation_type MoK\a
_diffrn_radiation_wavelength 0.71073
_diffrn_reflns_av_R_equivalents 0.0270
_diffrn_reflns_av_sigmaI/netI 0.0401
_diffrn_reflns_limit_h_max 12
_diffrn_reflns_limit_h_min 0
_diffrn_reflns_limit_k_max 15
_diffrn_reflns_limit_k_min -15
_diffrn_reflns_limit_l_max 33
_diffrn_reflns_limit_l_min -32
_diffrn_reflns_number 9106
_diffrn_reflns_theta_max 25.05
_diffrn_reflns_theta_min 2.41
_diffrn_standards_decay_% 3
_diffrn_standards_interval_count 150
_diffrn_standards_number 2
_exptl_absorpt_coefficient_mu 3.115
_exptl_absorpt_correction_T_max 0.83
_exptl_absorpt_correction_T_min 0.65
_exptl_absorpt_correction_type 'empirical (XEMP in SHELXTL/PC)'
_exptl_crystal_colour dark-red
_exptl_crystal_density_diffrn 1.513
_exptl_crystal_description parallelepipeds
_exptl_crystal_F_000 1860
_exptl_crystal_size_max 0.30
_exptl_crystal_size_mid 0.20
_exptl_crystal_size_min 0.15
_refine_diff_density_max 1.292
_refine_diff_density_min -2.196
_refine_diff_density_rms 0.239
_refine_ls_extinction_coef 0.0000(2)
_refine_ls_extinction_expression Fc^*^=kFc[1+0.001xFc^2^\l^3^/sin(2\q)]^-1/4^
_refine_ls_extinction_method SHELXL
_refine_ls_goodness_of_fit_all 1.321
_refine_ls_goodness_of_fit_obs 1.304
_refine_ls_hydrogen_treatment 'riding model'
_refine_ls_matrix_type full
_refine_ls_number_parameters 718
_refine_ls_number_reflns 9098
_refine_ls_number_restraints 0
_refine_ls_restrained_S_all 1.322
_refine_ls_restrained_S_obs 1.304
_refine_ls_R_factor_all 0.0616
_refine_ls_R_factor_obs 0.0505
_refine_ls_shift/esd_max -6.111
_refine_ls_shift/esd_mean 0.010
_refine_ls_structure_factor_coef Fsqd
_refine_ls_weighting_details 'w=1/[\s^2^(Fo^2^)+(0.1000P)^2^+0.0000P] where P=(Fo^2^+2Fc^2^)/3'
_refine_ls_weighting_scheme calc
_refine_ls_wR_factor_all 0.1642
_refine_ls_wR_factor_obs 0.1452
_reflns_number_observed 7612
_reflns_number_total 9099
_reflns_observed_criterion >2sigma(I)
_cod_data_source_file e707330sup1.cif
_cod_data_source_block 5
_cod_depositor_comments
;
The following automatic conversions were performed:

'_symmetry_cell_setting' value 'Triclinic' changed to 'triclinic'
according to /home/saulius/struct/CIF-dictionaries/cif_core.dic
dictionary named 'cif_core.dic' version 2.4.2 from 2011-04-26.

Automatic conversion script
Id: cif_fix_values 1891 2012-01-12 08:04:46Z andrius 

The following automatic conversions were performed:

'_refine_ls_weighting_scheme' value 'calc
w=1/[\s^2^(Fo^2^)+(0.1000P)^2^+0.0000P] where P=(Fo^2^+2Fc^2^)/3' was
changed to 'calc'. New tag '_refine_ls_weighting_details' was
created. The value of the new tag was set to
'w=1/[\s^2^(Fo^2^)+(0.1000P)^2^+0.0000P] where P=(Fo^2^+2Fc^2^)/3'.

Automatic conversion script
Id: cif_fix_values 3143 2015-03-26 13:38:13Z robertas 
;
_cod_original_cell_volume 4057.4(28)
_cod_original_sg_symbol_H-M P-1
_cod_original_formula_sum 'C47 H45 N3 O1.50 P2 Re'
_cod_database_code 7028031

loop_
_symmetry_equiv_pos_as_xyz
'x, y, z'
'-x, -y, -z'

loop_
_atom_site_aniso_label
_atom_site_aniso_U_11
_atom_site_aniso_U_22
_atom_site_aniso_U_33
_atom_site_aniso_U_23
_atom_site_aniso_U_13
_atom_site_aniso_U_12
Re1 0.0264(3) 0.0304(3) 0.0345(4) 0.0055(2) -0.0057(3) -0.0069(2)
P1A 0.028(2) 0.035(2) 0.036(2) 0.0066(15) -0.006(2) -0.010(2)
P2A 0.033(2) 0.038(2) 0.033(2) 0.0034(15) -0.009(2) -0.005(2)
O1A 0.028(5) 0.027(4) 0.032(5) 0.006(4) -0.013(4) -0.001(4)
N1A 0.024(6) 0.043(6) 0.031(6) 0.014(5) -0.003(5) -0.005(5)
N2A 0.035(7) 0.035(6) 0.063(8) -0.001(6) -0.020(6) -0.009(5)
N3A 0.016(6) 0.027(6) 0.059(8) -0.001(5) 0.007(5) -0.002(5)
C1A 0.049(9) 0.032(7) 0.034(8) 0.012(6) -0.010(7) -0.009(7)
C2A 0.037(8) 0.030(7) 0.055(9) 0.012(6) -0.006(7) -0.015(7)
C3A 0.051(10) 0.037(8) 0.047(9) 0.012(7) -0.013(8) -0.010(7)
C4A 0.058(11) 0.051(9) 0.031(8) 0.004(7) 0.003(8) -0.018(8)
C5A 0.045(10) 0.064(10) 0.028(8) 0.007(7) 0.012(7) -0.020(8)
C6A 0.031(8) 0.049(8) 0.032(8) -0.003(6) -0.002(6) -0.004(7)
C7A 0.032(8) 0.052(9) 0.046(9) 0.000(7) -0.008(7) -0.013(7)
C8A 0.037(9) 0.054(9) 0.058(10) 0.010(7) -0.035(8) -0.005(7)
C9A 0.028(8) 0.049(9) 0.059(10) 0.005(7) -0.014(7) 0.001(7)
C10A 0.041(9) 0.033(7) 0.050(9) 0.008(6) 0.004(8) -0.002(7)
C11A 0.024(7) 0.036(7) 0.048(9) 0.005(7) 0.005(7) -0.005(6)
C12A 0.044(10) 0.061(10) 0.058(11) 0.005(8) -0.009(8) 0.007(8)
C13A 0.070(13) 0.051(10) 0.071(13) -0.001(9) -0.011(11) 0.018(9)
C14A 0.057(11) 0.050(9) 0.067(12) -0.014(8) -0.007(9) 0.001(9)
C15A 0.059(11) 0.053(9) 0.056(11) -0.003(8) -0.010(9) 0.001(9)
C16A 0.029(8) 0.037(8) 0.076(12) 0.001(8) -0.008(8) -0.016(7)
C17A 0.037(9) 0.065(10) 0.041(9) -0.002(7) 0.003(7) -0.019(8)
C18A 0.044(10) 0.061(10) 0.074(12) -0.012(9) -0.020(9) -0.014(8)
C19A 0.052(11) 0.042(9) 0.106(17) 0.005(10) 0.032(11) -0.017(9)
C20A 0.059(12) 0.045(10) 0.082(14) 0.010(9) 0.008(10) -0.012(9)
C21A 0.044(9) 0.053(9) 0.053(10) 0.004(8) 0.020(8) -0.019(8)
Re2 0.0198(3) 0.0349(3) 0.0267(3) 0.0023(2) -0.0008(2) -0.0019(2)
P1B 0.026(2) 0.036(2) 0.034(2) 0.0015(15) -0.002(2) -0.004(2)
P2B 0.025(2) 0.039(2) 0.028(2) 0.0016(14) 0.0036(15) -0.006(2)
O1B 0.017(4) 0.046(5) 0.033(5) 0.012(4) -0.014(4) 0.002(4)
N1B 0.026(6) 0.036(6) 0.039(7) 0.012(5) 0.023(5) 0.005(5)
N2B 0.034(6) 0.029(6) 0.031(6) 0.002(4) -0.005(5) 0.004(5)
N3B 0.039(7) 0.037(6) 0.021(6) 0.006(4) -0.019(5) -0.001(5)
C1B 0.029(7) 0.028(7) 0.038(8) 0.002(6) 0.011(6) -0.008(6)
C2B 0.026(7) 0.030(7) 0.034(7) 0.006(6) -0.001(6) -0.004(6)
C3B 0.034(8) 0.045(8) 0.057(10) 0.013(7) -0.001(7) -0.012(7)
C4B 0.042(10) 0.063(11) 0.083(14) 0.041(10) -0.028(10) -0.025(9)
C5B 0.068(12) 0.053(9) 0.043(9) 0.010(7) -0.017(9) -0.026(9)
C6B 0.049(10) 0.051(9) 0.037(8) 0.010(7) -0.005(7) -0.022(8)
C7B 0.040(9) 0.051(9) 0.041(9) 0.012(7) -0.002(7) -0.001(7)
C8B 0.041(9) 0.048(9) 0.044(9) 0.005(7) 0.006(7) 0.003(7)
C9B 0.056(10) 0.040(8) 0.042(9) -0.004(6) -0.001(8) -0.009(7)
C10B 0.031(8) 0.037(7) 0.032(7) 0.001(6) -0.018(6) -0.002(6)
C11B 0.012(6) 0.046(8) 0.022(7) 0.007(5) 0.011(5) 0.004(6)
C12B 0.036(8) 0.045(8) 0.050(9) -0.008(7) 0.000(7) -0.010(7)
C13B 0.042(9) 0.042(8) 0.060(11) -0.009(7) -0.020(8) 0.003(7)
C14B 0.048(10) 0.044(8) 0.050(10) 0.005(7) 0.001(8) -0.004(8)
C15B 0.038(9) 0.047(8) 0.040(8) 0.000(7) 0.016(7) -0.014(7)
C16B 0.022(7) 0.044(8) 0.034(8) 0.006(6) -0.009(6) 0.002(6)
C17B 0.047(10) 0.075(12) 0.059(11) 0.016(9) -0.012(9) -0.001(9)
C18B 0.052(12) 0.110(16) 0.061(13) 0.029(12) -0.010(10) 0.023(12)
C19B 0.061(13) 0.148(20) 0.037(10) 0.000(11) -0.038(9) -0.021(14)
C20B 0.055(12) 0.091(14) 0.084(15) 0.005(11) -0.034(11) -0.014(11)
C21B 0.065(12) 0.066(11) 0.048(10) -0.001(8) -0.013(9) -0.005(10)

loop_
_atom_site_label
_atom_site_type_symbol
_atom_site_fract_x
_atom_site_fract_y
_atom_site_fract_z
_atom_site_U_iso_or_equiv
_atom_site_thermal_displace_type
_atom_site_occupancy
_atom_site_calc_flag
_atom_site_refinement_flags
Re1 Re 0.92915(5) 0.24809(4) 0.39160(2) 0.0302(2) Uani 1 d .
P1A P 0.7304(3) 0.3435(3) 0.42555(13) 0.0324(8) Uani 1 d .
P2A P 0.9253(3) 0.2204(3) 0.30632(13) 0.0345(8) Uani 1 d .
O1A O 0.8302(8) 0.1379(6) 0.3920(3) 0.029(2) Uani 1 d .
N1A N 0.9287(10) 0.2192(8) 0.4650(4) 0.033(3) Uani 1 d .
N2A N 1.0792(11) 0.1311(8) 0.3731(5) 0.042(3) Uani 1 d .
N3A N 0.9879(9) 0.3594(7) 0.3824(4) 0.036(3) Uani 1 d .
C1A C 0.7138(13) 0.2899(10) 0.4859(5) 0.038(3) Uani 1 d .
C2A C 0.8210(13) 0.2341(10) 0.4986(5) 0.040(3) Uani 1 d .
C3A C 0.8128(14) 0.1974(10) 0.5483(5) 0.045(4) Uani 1 d .
H3AA H 0.8817(14) 0.1614(10) 0.5594(5) 0.054 Uiso 1 calc R
C4A C 0.7023(15) 0.2160(11) 0.5792(5) 0.047(4) Uani 1 d .
H4AA H 0.6983(15) 0.1905(11) 0.6108(5) 0.057 Uiso 1 calc R
C5A C 0.5984(14) 0.2702(11) 0.5655(5) 0.047(4) Uani 1 d .
H5AA H 0.5262(14) 0.2824(11) 0.5877(5) 0.056 Uiso 1 calc R
C6A C 0.6020(13) 0.3062(10) 0.5188(5) 0.038(3) Uani 1 d .
H6AA H 0.5314(13) 0.3413(10) 0.5087(5) 0.045 Uiso 1 calc R
C7A C 1.0368(12) 0.1718(11) 0.4854(5) 0.043(4) Uani 1 d .
H7AA H 1.0303(12) 0.1021(11) 0.4947(5) 0.051 Uiso 1 calc R
H7AB H 1.0413(12) 0.2088(11) 0.5145(5) 0.051 Uiso 1 calc R
C8A C 1.1532(13) 0.1718(11) 0.4483(6) 0.047(4) Uani 1 d .
H8AA H 1.1528(13) 0.2398(11) 0.4351(6) 0.056 Uiso 1 calc R
H8AB H 1.2235(13) 0.1540(11) 0.4648(6) 0.056 Uiso 1 calc R
C9A C 1.1644(13) 0.0988(11) 0.4077(6) 0.046(4) Uani 1 d .
H9AA H 1.2471(13) 0.0892(11) 0.3899(6) 0.055 Uiso 1 calc R
H9AB H 1.1507(13) 0.0334(11) 0.4213(6) 0.055 Uiso 1 calc R
C10A C 1.0129(14) 0.0936(10) 0.3000(5) 0.043(4) Uani 1 d .
C11A C 1.0853(12) 0.0684(10) 0.3362(5) 0.038(3) Uani 1 d .
C12A C 1.1672(15) -0.0306(12) 0.3299(6) 0.057(4) Uani 1 d .
H12A H 1.2185(15) -0.0515(12) 0.3527(6) 0.068 Uiso 1 calc R
C13A C 1.1696(18) -0.0919(13) 0.2919(7) 0.068(5) Uani 1 d .
H13A H 1.2218(18) -0.1548(13) 0.2893(7) 0.081 Uiso 1 calc R
C14A C 1.0975(16) -0.0645(12) 0.2568(7) 0.059(4) Uani 1 d .
H14A H 1.1008(16) -0.1082(12) 0.2308(7) 0.071 Uiso 1 calc R
C15A C 1.0197(16) 0.0289(12) 0.2605(6) 0.057(4) Uani 1 d .
H15A H 0.9717(16) 0.0487(12) 0.2365(6) 0.069 Uiso 1 calc R
C16A C 1.0138(13) 0.4579(10) 0.3763(6) 0.046(4) Uani 1 d .
C17A C 1.0510(13) 0.5006(12) 0.4147(6) 0.047(4) Uani 1 d .
H17A H 1.0603(13) 0.4632(12) 0.4430(6) 0.057 Uiso 1 calc R
C18A C 1.0745(15) 0.5985(13) 0.4113(7) 0.058(4) Uani 1 d .
H18A H 1.0948(15) 0.6290(13) 0.4379(7) 0.069 Uiso 1 calc R
C19A C 1.0675(16) 0.6508(13) 0.3678(8) 0.071(6) Uani 1 d .
H19A H 1.0866(16) 0.7159(13) 0.3647(8) 0.085 Uiso 1 calc R
C20A C 1.0337(16) 0.6087(12) 0.3304(8) 0.064(5) Uani 1 d .
H20A H 1.0268(16) 0.6454(12) 0.3018(8) 0.077 Uiso 1 calc R
C21A C 1.0096(14) 0.5135(11) 0.3338(6) 0.052(4) Uani 1 d .
H21A H 0.9895(14) 0.4843(11) 0.3068(6) 0.062 Uiso 1 calc R
C22A C 0.8471(15) 0.0464(11) 0.4203(6) 0.049(4) Uiso 1 d .
H22A H 0.7951(15) 0.0573(11) 0.4519(6) 0.059 Uiso 1 calc R
H22B H 0.9311(15) 0.0302(11) 0.4258(6) 0.059 Uiso 1 calc R
C23A C 0.8176(19) -0.0397(14) 0.3951(7) 0.077(6) Uiso 1 d .
H23A H 0.8294(19) -0.1000(14) 0.4147(7) 0.116 Uiso 1 calc R
H23B H 0.8700(19) -0.0513(14) 0.3641(7) 0.116 Uiso 1 calc R
H23C H 0.7342(19) -0.0240(14) 0.3901(7) 0.116 Uiso 1 calc R
C24A C 0.7271(13) 0.4791(10) 0.4342(5) 0.037(3) Uiso 1 d .
C25A C 0.7291(14) 0.5193(11) 0.4792(5) 0.045(4) Uiso 1 d .
H25A H 0.7269(14) 0.4774(11) 0.5065(5) 0.054 Uiso 1 calc R
C26A C 0.7345(15) 0.6197(12) 0.4844(6) 0.054(4) Uiso 1 d .
H26A H 0.7347(15) 0.6464(12) 0.5151(6) 0.065 Uiso 1 calc R
C27A C 0.7396(15) 0.6822(13) 0.4433(6) 0.058(4) Uiso 1 d .
H27A H 0.7429(15) 0.7508(13) 0.4466(6) 0.069 Uiso 1 calc R
C28A C 0.7398(14) 0.6440(11) 0.3999(6) 0.050(4) Uiso 1 d .
H28A H 0.7440(14) 0.6859(11) 0.3726(6) 0.060 Uiso 1 calc R
C29A C 0.7338(14) 0.5425(11) 0.3944(6) 0.045(4) Uiso 1 d .
H29A H 0.7344(14) 0.5168(11) 0.3635(6) 0.054 Uiso 1 calc R
C30A C 0.5877(13) 0.3387(10) 0.4041(5) 0.039(3) Uiso 1 d .
C31A C 0.4981(13) 0.4251(10) 0.4015(5) 0.041(3) Uiso 1 d .
H31A H 0.5128(13) 0.4890(10) 0.4088(5) 0.049 Uiso 1 calc R
C32A C 0.3847(16) 0.4162(12) 0.3878(6) 0.056(4) Uiso 1 d .
H32A H 0.3261(16) 0.4738(12) 0.3849(6) 0.068 Uiso 1 calc R
C33A C 0.3644(16) 0.3235(11) 0.3793(6) 0.053(4) Uiso 1 d .
H33A H 0.2862(16) 0.3190(11) 0.3743(6) 0.064 Uiso 1 calc R
C34A C 0.4451(20) 0.2363(16) 0.3772(8) 0.087(6) Uiso 1 d .
H34A H 0.4303(20) 0.1746(16) 0.3668(8) 0.104 Uiso 1 calc R
C35A C 0.5526(15) 0.2477(12) 0.3920(6) 0.051(4) Uiso 1 d .
H35A H 0.6087(15) 0.1880(12) 0.3943(6) 0.061 Uiso 1 calc R
C36A C 1.0139(13) 0.2883(10) 0.2604(5) 0.038(3) Uiso 1 d .
C37A C 0.9757(15) 0.3233(11) 0.2170(6) 0.051(4) Uiso 1 d .
H37A H 0.9001(15) 0.3137(11) 0.2109(6) 0.061 Uiso 1 calc R
C38A C 1.0487(17) 0.3725(13) 0.1826(7) 0.066(5) Uiso 1 d .
H38A H 1.0231(17) 0.3950(13) 0.1533(7) 0.079 Uiso 1 calc R
C39A C 1.1591(18) 0.3871(13) 0.1925(7) 0.069(5) Uiso 1 d .
H39A H 1.2069(18) 0.4220(13) 0.1701(7) 0.083 Uiso 1 calc R
C40A C 1.2027(19) 0.3506(14) 0.2358(7) 0.073(5) Uiso 1 d .
H40A H 1.2791(19) 0.3591(14) 0.2415(7) 0.088 Uiso 1 calc R
C41A C 1.1277(14) 0.3014(11) 0.2701(6) 0.049(4) Uiso 1 d .
H41A H 1.1535(14) 0.2775(11) 0.2991(6) 0.059 Uiso 1 calc R
C42A C 0.7806(13) 0.2277(10) 0.2859(5) 0.039(3) Uiso 1 d .
C43A C 0.7089(14) 0.3236(11) 0.2824(6) 0.048(4) Uiso 1 d .
H43A H 0.7380(14) 0.3816(11) 0.2894(6) 0.058 Uiso 1 calc R
C44A C 0.5984(16) 0.3333(13) 0.2692(6) 0.057(4) Uiso 1 d .
H44A H 0.5518(16) 0.3979(13) 0.2669(6) 0.069 Uiso 1 calc R
C45A C 0.5536(17) 0.2479(12) 0.2589(6) 0.060(4) Uiso 1 d .
H45A H 0.4793(17) 0.2554(12) 0.2477(6) 0.072 Uiso 1 calc R
C46A C 0.6180(16) 0.1520(13) 0.2652(6) 0.061(5) Uiso 1 d .
H46A H 0.5852(16) 0.0946(13) 0.2604(6) 0.073 Uiso 1 calc R
C47A C 0.7326(14) 0.1416(11) 0.2788(5) 0.048(4) Uiso 1 d .
H47A H 0.7770(14) 0.0770(11) 0.2831(5) 0.058 Uiso 1 calc R
Re2 Re 0.32476(4) 0.24969(4) 0.90335(2) 0.0279(2) Uani 1 d .
P1B P 0.3650(3) 0.0992(3) 0.85171(13) 0.0326(8) Uani 1 d .
P2B P 0.4434(3) 0.3696(3) 0.86084(12) 0.0315(8) Uani 1 d .
O1B O 0.2261(7) 0.2902(6) 0.8498(3) 0.032(2) Uani 1 d .
N1B N 0.1850(10) 0.1749(8) 0.9366(4) 0.038(3) Uani 1 d .
N2B N 0.2359(10) 0.3857(7) 0.9373(4) 0.033(3) Uani 1 d .
N3B N 0.4361(10) 0.2072(8) 0.9404(4) 0.032(3) Uani 1 d .
C1B C 0.2291(12) 0.0475(9) 0.8726(5) 0.034(3) Uani 1 d .
C2B C 0.1540(12) 0.0975(9) 0.9161(5) 0.031(3) Uani 1 d .
C3B C 0.0406(13) 0.0597(11) 0.9316(6) 0.046(4) Uani 1 d .
H3BA H -0.0147(13) 0.0906(11) 0.9579(6) 0.055 Uiso 1 calc R
C4B C 0.0147(15) -0.0204(12) 0.9080(7) 0.059(5) Uani 1 d .
H4BA H -0.0555(15) -0.0454(12) 0.9206(7) 0.071 Uiso 1 calc R
C5B C 0.0870(16) -0.0669(12) 0.8663(6) 0.052(4) Uani 1 d .
H5BA H 0.0641(16) -0.1186(12) 0.8500(6) 0.062 Uiso 1 calc R
C6B C 0.1966(14) -0.0318(11) 0.8500(5) 0.045(4) Uani 1 d .
H6BA H 0.2489(14) -0.0632(11) 0.8230(5) 0.053 Uiso 1 calc R
C7B C 0.1094(14) 0.2096(11) 0.9822(5) 0.045(4) Uani 1 d .
H7BA H 0.1048(14) 0.1515(11) 1.0038(5) 0.055 Uiso 1 calc R
H7BB H 0.0276(14) 0.2366(11) 0.9761(5) 0.055 Uiso 1 calc R
C8B C 0.1546(14) 0.2909(10) 1.0082(5) 0.047(4) Uani 1 d .
H8BA H 0.1069(14) 0.3026(10) 1.0405(5) 0.057 Uiso 1 calc R
H8BB H 0.2388(14) 0.2665(10) 1.0120(5) 0.057 Uiso 1 calc R
C9B C 0.1460(15) 0.3902(10) 0.9808(5) 0.047(4) Uani 1 d .
H9BA H 0.0654(15) 0.4083(10) 0.9719(5) 0.056 Uiso 1 calc R
H9BB H 0.1563(15) 0.4434(10) 1.0022(5) 0.056 Uiso 1 calc R
C10B C 0.3354(12) 0.4868(9) 0.8759(5) 0.033(3) Uani 1 d .
C11B C 0.2424(11) 0.4789(10) 0.9149(4) 0.030(3) Uani 1 d .
C12B C 0.1580(13) 0.5711(10) 0.9294(6) 0.044(4) Uani 1 d .
H12B H 0.0947(13) 0.5706(10) 0.9553(6) 0.053 Uiso 1 calc R
C13B C 0.1710(14) 0.6608(11) 0.9048(6) 0.048(4) Uani 1 d .
H13B H 0.1162(14) 0.7201(11) 0.9151(6) 0.057 Uiso 1 calc R
C14B C 0.2597(14) 0.6660(11) 0.8664(6) 0.049(4) Uani 1 d .
H14B H 0.2638(14) 0.7274(11) 0.8501(6) 0.059 Uiso 1 calc R
C15B C 0.3467(13) 0.5773(10) 0.8511(5) 0.043(4) Uani 1 d .
H15B H 0.4097(13) 0.5796(10) 0.8252(5) 0.052 Uiso 1 calc R
C16B C 0.5237(12) 0.1841(10) 0.9683(5) 0.034(3) Uani 1 d .
C17B C 0.5893(15) 0.0879(14) 0.9724(6) 0.061(5) Uani 1 d .
H17B H 0.5725(15) 0.0342(14) 0.9554(6) 0.074 Uiso 1 calc R
C18B C 0.6813(17) 0.0690(17) 1.0016(7) 0.080(6) Uani 1 d .
H18B H 0.7243(17) 0.0033(17) 1.0046(7) 0.096 Uiso 1 calc R
C19B C 0.7056(18) 0.1476(19) 1.0250(6) 0.078(6) Uani 1 d .
H19B H 0.7701(18) 0.1364(19) 1.0426(6) 0.094 Uiso 1 calc R
C20B C 0.6387(17) 0.2440(16) 1.0238(7) 0.074(6) Uani 1 d .
H20B H 0.6534(17) 0.2966(16) 1.0421(7) 0.089 Uiso 1 calc R
C21B C 0.5525(17) 0.2602(13) 0.9959(6) 0.060(5) Uani 1 d .
H21B H 0.5084(17) 0.3260(13) 0.9947(6) 0.072 Uiso 1 calc R
C22B C 0.1016(14) 0.3315(11) 0.8562(6) 0.048(4) Uiso 1 d .
H22C H 0.0869(14) 0.3936(11) 0.8754(6) 0.057 Uiso 1 calc R
H22D H 0.0568(14) 0.2837(11) 0.8745(6) 0.057 Uiso 1 calc R
C23B C 0.0548(22) 0.3544(17) 0.8106(8) 0.095(7) Uiso 1 d .
H23D H -0.0306(22) 0.3824(17) 0.8176(8) 0.143 Uiso 1 calc R
H23E H 0.0669(22) 0.2929(17) 0.7917(8) 0.143 Uiso 1 calc R
H23F H 0.0973(22) 0.4029(17) 0.7925(8) 0.143 Uiso 1 calc R
C24B C 0.3717(13) 0.1089(10) 0.7862(5) 0.039(3) Uiso 1 d .
C25B C 0.2705(13) 0.1328(10) 0.7657(5) 0.040(3) Uiso 1 d .
H25B H 0.1952(13) 0.1445(10) 0.7859(5) 0.048 Uiso 1 calc R
C26B C 0.2734(15) 0.1408(11) 0.7163(6) 0.050(4) Uiso 1 d .
H26B H 0.2009(15) 0.1572(11) 0.7037(6) 0.060 Uiso 1 calc R
C27B C 0.3828(15) 0.1248(12) 0.6850(6) 0.056(4) Uiso 1 d .
H27B H 0.3839(15) 0.1295(12) 0.6515(6) 0.068 Uiso 1 calc R
C28B C 0.4904(18) 0.1019(13) 0.7033(7) 0.067(5) Uiso 1 d .
H28B H 0.5649(18) 0.0923(13) 0.6825(7) 0.080 Uiso 1 calc R
C29B C 0.4852(15) 0.0934(11) 0.7544(6) 0.051(4) Uiso 1 d .
H29B H 0.5571(15) 0.0773(11) 0.7674(6) 0.061 Uiso 1 calc R
C30B C 0.4984(13) 0.0006(10) 0.8587(5) 0.037(3) Uiso 1 d .
C31B C 0.4919(18) -0.0986(13) 0.8691(6) 0.065(5) Uiso 1 d .
H31B H 0.4172(18) -0.1199(13) 0.8719(6) 0.078 Uiso 1 calc R
C32B C 0.5976(23) -0.1703(18) 0.8757(9) 0.100(7) Uiso 1 d .
H32B H 0.5922(23) -0.2364(18) 0.8861(9) 0.120 Uiso 1 calc R
C33B C 0.7053(21) -0.1391(16) 0.8665(8) 0.083(6) Uiso 1 d .
H33B H 0.7763(21) -0.1866(16) 0.8674(8) 0.100 Uiso 1 calc R
C34B C 0.7139(18) -0.0421(13) 0.8561(6) 0.065(5) Uiso 1 d .
H34B H 0.7900(18) -0.0230(13) 0.8520(6) 0.078 Uiso 1 calc R
C35B C 0.6124(15) 0.0305(13) 0.8515(6) 0.056(4) Uiso 1 d .
H35B H 0.6196(15) 0.0976(13) 0.8437(6) 0.067 Uiso 1 calc R
C36B C 0.5788(14) 0.3848(11) 0.8871(5) 0.045(4) Uiso 1 d .
C37B C 0.5783(16) 0.4727(12) 0.9126(6) 0.057(4) Uiso 1 d .
C38B C 0.6791(21) 0.4770(16) 0.9347(8) 0.084(6) Uiso 1 d .
C39B C 0.7862(19) 0.3957(15) 0.9289(7) 0.077(6) Uiso 1 d .
C40B C 0.7734(17) 0.3130(12) 0.9031(6) 0.059(4) Uiso 1 d .
C41B C 0.6737(13) 0.3051(10) 0.8811(5) 0.040(3) Uiso 1 d .
C42B C 0.4928(13) 0.3727(10) 0.7944(5) 0.040(3) Uiso 1 d .
C43B C 0.4079(17) 0.3617(13) 0.7649(7) 0.063(5) Uiso 1 d .
C44B C 0.4472(21) 0.3634(15) 0.7129(8) 0.084(6) Uiso 1 d .
C45B C 0.5636(19) 0.3788(14) 0.6951(7) 0.074(5) Uiso 1 d .
C46B C 0.6426(21) 0.3943(16) 0.7229(8) 0.087(6) Uiso 1 d .
C47B C 0.6089(18) 0.3920(13) 0.7751(7) 0.067(5) Uiso 1 d .
OW O 0.5382(12) 0.0155(9) 0.5460(5) 0.073(3) Uiso 1 d .

loop_
_atom_type_symbol
_atom_type_description
_atom_type_scat_dispersion_real
_atom_type_scat_dispersion_imag
_atom_type_scat_source
C C 0.0033 0.0016 'International Tables Vol C Tables 4.2.6.8 and 6.1.1.4'
H H 0.0000 0.0000 'International Tables Vol C Tables 4.2.6.8 and 6.1.1.4'
N N 0.0061 0.0033 'International Tables Vol C Tables 4.2.6.8 and 6.1.1.4'
O O 0.0106 0.0060 'International Tables Vol C Tables 4.2.6.8 and 6.1.1.4'
P P 0.1023 0.0942 'International Tables Vol C Tables 4.2.6.8 and 6.1.1.4'
Re Re -1.0185 7.2310 'International Tables Vol C Tables 4.2.6.8 and 6.1.1.4'

loop_
_geom_angle_atom_site_label_1
_geom_angle_atom_site_label_2
_geom_angle_atom_site_label_3
_geom_angle
N3A Re1 O1A 165.3(4)
N3A Re1 N1A 103.8(5)
O1A Re1 N1A 86.7(4)
N3A Re1 N2A 104.7(5)
O1A Re1 N2A 85.0(4)
N1A Re1 N2A 91.1(5)
N3A Re1 P2A 95.0(4)
O1A Re1 P2A 76.1(3)
N1A Re1 P2A 160.2(3)
N2A Re1 P2A 77.9(3)
N3A Re1 P1A 91.1(3)
O1A Re1 P1A 80.6(3)
N1A Re1 P1A 79.6(3)
N2A Re1 P1A 163.2(3)
P2A Re1 P1A 106.71(12)
C1A P1A C30A 105.0(7)
C1A P1A C24A 105.8(6)
C30A P1A C24A 104.2(6)
C1A P1A Re1 99.7(5)
C30A P1A Re1 125.9(5)
C24A P1A Re1 114.2(5)
C10A P2A C42A 111.5(7)
C10A P2A C36A 101.4(6)
C42A P2A C36A 105.0(6)
C10A P2A Re1 98.8(5)
C42A P2A Re1 119.2(5)
C36A P2A Re1 119.3(5)
C22A O1A Re1 124.2(8)
C2A N1A C7A 114.3(11)
C2A N1A Re1 121.8(9)
C7A N1A Re1 123.7(9)
C11A N2A C9A 116.4(12)
C11A N2A Re1 121.1(9)
C9A N2A Re1 120.5(9)
C16A N3A Re1 169.8(9)
C2A C1A C6A 122.4(12)
C2A C1A P1A 114.6(11)
C6A C1A P1A 123.0(10)
N1A C2A C1A 120.5(12)
N1A C2A C3A 123.6(13)
C1A C2A C3A 115.9(13)
C4A C3A C2A 119.6(14)
C5A C4A C3A 123.1(14)
C6A C5A C4A 119.2(14)
C5A C6A C1A 119.7(13)
N1A C7A C8A 111.0(11)
C9A C8A C7A 112.1(12)
N2A C9A C8A 114.1(11)
C15A C10A C11A 121.9(13)
C15A C10A P2A 124.5(12)
C11A C10A P2A 113.2(11)
N2A C11A C10A 121.3(12)
N2A C11A C12A 123.5(14)
C10A C11A C12A 115.2(13)
C13A C12A C11A 121.3(15)
C12A C13A C14A 121.9(16)
C13A C14A C15A 119.3(16)
C14A C15A C10A 120.4(16)
C21A C16A C17A 117.8(14)
C21A C16A N3A 124.4(14)
C17A C16A N3A 117.7(14)
C18A C17A C16A 120.3(15)
C17A C18A C19A 119.1(16)
C20A C19A C18A 120.5(16)
C19A C20A C21A 120.5(18)
C20A C21A C16A 121.7(17)
O1A C22A C23A 110.9(13)
C25A C24A C29A 118.0(13)
C25A C24A P1A 121.8(11)
C29A C24A P1A 119.9(11)
C26A C25A C24A 121.0(14)
C25A C26A C27A 119.4(15)
C28A C27A C26A 120.1(16)
C27A C28A C29A 120.7(15)
C28A C29A C24A 120.7(14)
C31A C30A C35A 113.3(14)
C31A C30A P1A 122.8(11)
C35A C30A P1A 123.7(11)
C30A C31A C32A 120.5(14)
C33A C32A C31A 118.5(15)
C32A C33A C34A 126.6(18)
C33A C34A C35A 112.8(19)
C34A C35A C30A 127.8(17)
C37A C36A C41A 120.2(14)
C37A C36A P2A 123.5(12)
C41A C36A P2A 116.3(11)
C36A C37A C38A 121.1(16)
C39A C38A C37A 118.7(17)
C38A C39A C40A 122.1(19)
C41A C40A C39A 118.3(18)
C36A C41A C40A 119.6(15)
C47A C42A C43A 118.9(14)
C47A C42A P2A 122.3(11)
C43A C42A P2A 118.3(11)
C44A C43A C42A 120.9(15)
C43A C44A C45A 120.3(16)
C46A C45A C44A 120.4(17)
C45A C46A C47A 119.3(17)
C42A C47A C46A 119.9(15)
N3B Re2 O1B 168.2(4)
N3B Re2 N2B 101.9(4)
O1B Re2 N2B 86.5(4)
N3B Re2 N1B 100.2(5)
O1B Re2 N1B 87.8(4)
N2B Re2 N1B 90.9(4)
N3B Re2 P1B 96.9(3)
O1B Re2 P1B 75.8(3)
N2B Re2 P1B 160.3(3)
N1B Re2 P1B 80.0(3)
N3B Re2 P2B 92.2(4)
O1B Re2 P2B 81.2(3)
N2B Re2 P2B 78.8(3)
N1B Re2 P2B 165.4(3)
P1B Re2 P2B 106.38(12)
C1B P1B C24B 104.4(7)
C1B P1B C30B 108.4(6)
C24B P1B C30B 103.5(6)
C1B P1B Re2 99.9(4)
C24B P1B Re2 121.5(4)
C30B P1B Re2 117.8(5)
C10B P2B C42B 105.7(6)
C10B P2B C36B 105.1(6)
C42B P2B C36B 104.5(7)
C10B P2B Re2 99.1(5)
C42B P2B Re2 125.2(5)
C36B P2B Re2 115.0(5)
C22B O1B Re2 125.9(8)
C2B N1B C7B 114.8(11)
C2B N1B Re2 123.0(9)
C7B N1B Re2 122.0(9)
C11B N2B C9B 114.5(10)
C11B N2B Re2 121.7(8)
C9B N2B Re2 122.8(8)
C16B N3B Re2 174.3(10)
C6B C1B C2B 121.9(12)
C6B C1B P1B 124.1(11)
C2B C1B P1B 114.1(9)
N1B C2B C3B 124.5(13)
N1B C2B C1B 121.1(11)
C3B C2B C1B 114.3(12)
C4B C3B C2B 120.9(15)
C3B C4B C5B 124.0(15)
C4B C5B C6B 116.6(15)
C1B C6B C5B 122.2(15)
N1B C7B C8B 114.1(12)
C9B C8B C7B 112.4(13)
N2B C9B C8B 112.9(12)
C15B C10B C11B 123.3(12)
C15B C10B P2B 122.3(11)
C11B C10B P2B 114.4(9)
N2B C11B C10B 120.0(11)
N2B C11B C12B 123.8(11)
C10B C11B C12B 116.2(12)
C13B C12B C11B 119.9(14)
C14B C13B C12B 122.8(14)
C13B C14B C15B 119.5(14)
C10B C15B C14B 118.3(13)
N3B C16B C17B 124.0(14)
N3B C16B C21B 120.3(13)
C17B C16B C21B 115.7(14)
C16B C17B C18B 121.3(18)
C19B C18B C17B 118.5(18)
C18B C19B C20B 122.2(17)
C21B C20B C19B 118.2(19)
C20B C21B C16B 124.0(17)
O1B C22B C23B 113.7(15)
C25B C24B C29B 117.3(14)
C25B C24B P1B 121.8(12)
C29B C24B P1B 120.9(11)
C24B C25B C26B 122.8(15)
C25B C26B C27B 120.5(16)
C28B C27B C26B 120.2(17)
C27B C28B C29B 118.4(18)
C28B C29B C24B 120.9(16)
C31B C30B C35B 119.1(15)
C31B C30B P1B 123.7(13)
C35B C30B P1B 117.2(11)
C30B C31B C32B 121.0(19)
C33B C32B C31B 117.6(22)
C34B C33B C32B 122.1(23)
C33B C34B C35B 121.6(20)
C34B C35B C30B 118.3(16)
C41B C36B C37B 123.6(15)
C41B C36B P2B 116.4(11)
C37B C36B P2B 119.9(12)
C36B C37B C38B 117.5(17)
C37B C38B C39B 122.2(19)
C40B C39B C38B 113.7(19)
C39B C40B C41B 125.7(17)
C36B C41B C40B 117.1(14)
C43B C42B C47B 122.1(16)
C43B C42B P2B 117.1(12)
C47B C42B P2B 120.7(13)
C42B C43B C44B 116.9(17)
C45B C44B C43B 119.3(20)
C46B C45B C44B 124.0(22)
C45B C46B C47B 119.1(22)
C42B C47B C46B 118.4(18)

loop_
_geom_bond_atom_site_label_1
_geom_bond_atom_site_label_2
_geom_bond_distance
Re1 N3A 1.731(10)
Re1 O1A 2.001(8)
Re1 N1A 2.061(10)
Re1 N2A 2.089(12)
Re1 P2A 2.412(4)
Re1 P1A 2.425(4)
P1A C1A 1.799(13)
P1A C30A 1.820(14)
P1A C24A 1.822(13)
P2A C10A 1.794(14)
P2A C42A 1.803(14)
P2A C36A 1.820(14)
O1A C22A 1.43(2)
N1A C2A 1.39(2)
N1A C7A 1.46(2)
N2A C11A 1.32(2)
N2A C9A 1.47(2)
N3A C16A 1.40(2)
C1A C2A 1.39(2)
C1A C6A 1.42(2)
C2A C3A 1.45(2)
C3A C4A 1.38(2)
C4A C5A 1.37(2)
C5A C6A 1.37(2)
C7A C8A 1.53(2)
C8A C9A 1.48(2)
C10A C15A 1.39(2)
C10A C11A 1.39(2)
C11A C12A 1.46(2)
C12A C13A 1.34(2)
C13A C14A 1.37(2)
C14A C15A 1.38(2)
C16A C21A 1.38(2)
C16A C17A 1.38(2)
C17A C18A 1.38(2)
C18A C19A 1.39(2)
C19A C20A 1.33(3)
C20A C21A 1.34(2)
C22A C23A 1.48(2)
C24A C25A 1.37(2)
C24A C29A 1.37(2)
C25A C26A 1.36(2)
C26A C27A 1.40(2)
C27A C28A 1.32(2)
C28A C29A 1.38(2)
C30A C31A 1.40(2)
C30A C35A 1.41(2)
C31A C32A 1.42(2)
C32A C33A 1.33(2)
C33A C34A 1.34(2)
C34A C35A 1.38(3)
C36A C37A 1.38(2)
C36A C41A 1.40(2)
C37A C38A 1.39(2)
C38A C39A 1.37(2)
C39A C40A 1.41(2)
C40A C41A 1.40(2)
C42A C47A 1.39(2)
C42A C43A 1.39(2)
C43A C44A 1.34(2)
C44A C45A 1.38(2)
C45A C46A 1.37(2)
C46A C47A 1.39(2)
Re2 N3B 1.758(10)
Re2 O1B 2.005(8)
Re2 N2B 2.072(10)
Re2 N1B 2.098(11)
Re2 P1B 2.424(4)
Re2 P2B 2.434(4)
P1B C1B 1.804(13)
P1B C24B 1.811(14)
P1B C30B 1.844(14)
P2B C10B 1.810(13)
P2B C42B 1.839(15)
P2B C36B 1.84(2)
O1B C22B 1.40(2)
N1B C2B 1.32(2)
N1B C7B 1.44(2)
N2B C11B 1.38(2)
N2B C9B 1.44(2)
N3B C16B 1.34(2)
C1B C6B 1.38(2)
C1B C2B 1.46(2)
C2B C3B 1.46(2)
C3B C4B 1.37(2)
C4B C5B 1.39(2)
C5B C6B 1.41(2)
C7B C8B 1.52(2)
C8B C9B 1.51(2)
C10B C15B 1.39(2)
C10B C11B 1.40(2)
C11B C12B 1.43(2)
C12B C13B 1.38(2)
C13B C14B 1.35(2)
C14B C15B 1.42(2)
C16B C17B 1.37(2)
C16B C21B 1.40(2)
C17B C18B 1.40(2)
C18B C19B 1.34(3)
C19B C20B 1.37(3)
C20B C21B 1.33(2)
C22B C23B 1.45(2)
C24B C25B 1.34(2)
C24B C29B 1.42(2)
C25B C26B 1.37(2)
C26B C27B 1.37(2)
C27B C28B 1.37(2)
C28B C29B 1.41(2)
C30B C31B 1.36(2)
C30B C35B 1.40(2)
C31B C32B 1.42(3)
C32B C33B 1.34(3)
C33B C34B 1.34(2)
C34B C35B 1.38(2)
C36B C41B 1.36(2)
C36B C37B 1.38(2)
C37B C38B 1.39(3)
C38B C39B 1.46(3)
C39B C40B 1.37(2)
C40B C41B 1.39(2)
C42B C43B 1.39(2)
C42B C47B 1.40(2)
C43B C44B 1.44(3)
C44B C45B 1.38(3)
C45B C46B 1.32(3)
C46B C47B 1.44(3)
